data_7127918
loop_
_publ_author_name
'Cabelof, Alyssa C.'
'Carta, Veronica'
'Caulton, Kenneth G.'

_publ_section_title
;
 A proton-responsive ligand becomes a dimetal linker for multisubstrate
 assembly <i>via</i> nitrate deoxygenation.
;
_journal_issue 22
_journal_name_full 'Chemical communications (Cambridge, England)'
_journal_page_first 2780
_journal_page_last 2783
_journal_paper_doi 10.1039/d0cc07886g
_journal_volume 57
_journal_year 2021
_chemical_formula_moiety 'C30 H26 Br4 N6 Ni2'
_chemical_formula_sum 'C30 H26 Br4 N6 Ni2'
_chemical_formula_weight 907.63
_space_group_crystal_system triclinic
_space_group_IT_number 2
_space_group_name_Hall '-P 1'
_space_group_name_H-M_alt 'P -1'
_atom_sites_solution_hydrogens geom
_audit_creation_date 2020-11-12
_audit_creation_method
;
Olex2 1.3
(compiled 2020.07.31 svn.rc2a77460 for OlexSys, GUI svn.r6145)
;
_audit_update_record
;
2020-11-16 deposited with the CCDC.	2021-02-08 downloaded from the CCDC.
;
_cell_angle_alpha 72.909(2)
_cell_angle_beta 79.406(2)
_cell_angle_gamma 87.141(2)
_cell_formula_units_Z 1
_cell_length_a 7.1360(3)
_cell_length_b 8.8312(3)
_cell_length_c 13.1888(5)
_cell_measurement_reflns_used 9963
_cell_measurement_temperature 123.0
_cell_measurement_theta_max 27.49
_cell_measurement_theta_min 2.49
_cell_volume 780.90(5)
_computing_cell_refinement 'SAINT V8.38A (?, 2016)'
_computing_data_reduction 'SAINT V8.38A (?, 2016)'
_computing_molecular_graphics 'Olex2 1.3 (Dolomanov et al., 2009)'
_computing_publication_material 'Olex2 1.3 (Dolomanov et al., 2009)'
_computing_structure_refinement 'XL  (Sheldrick, 2008)'
_diffrn_ambient_temperature 123.0
_diffrn_measured_fraction_theta_full 1.000
_diffrn_measured_fraction_theta_max 1.000
_diffrn_measurement_device_type 'Bruker VENTURE D8'
_diffrn_measurement_method '\f and \w scans'
_diffrn_radiation_type MoK\a
_diffrn_radiation_wavelength 0.71073
_diffrn_reflns_av_R_equivalents 0.0272
_diffrn_reflns_av_unetI/netI 0.0158
_diffrn_reflns_Laue_measured_fraction_full 1.000
_diffrn_reflns_Laue_measured_fraction_max 1.000
_diffrn_reflns_limit_h_max 9
_diffrn_reflns_limit_h_min -9
_diffrn_reflns_limit_k_max 11
_diffrn_reflns_limit_k_min -11
_diffrn_reflns_limit_l_max 17
_diffrn_reflns_limit_l_min -17
_diffrn_reflns_number 25478
_diffrn_reflns_point_group_measured_fraction_full 1.000
_diffrn_reflns_point_group_measured_fraction_max 1.000
_diffrn_reflns_theta_full 25.242
_diffrn_reflns_theta_max 27.485
_diffrn_reflns_theta_min 2.413
_diffrn_source_current 1.4
_diffrn_source_power 0.07
_diffrn_source_voltage 50.0
_diffrn_standards_number 0
_exptl_absorpt_coefficient_mu 6.354
_exptl_absorpt_correction_T_max 0.7456
_exptl_absorpt_correction_T_min 0.6033
_exptl_absorpt_correction_type multi-scan
_exptl_absorpt_process_details 'SADABS-2016/2 (Bruker,2016/2)'
_exptl_crystal_colour orange
_exptl_crystal_colour_primary orange
_exptl_crystal_density_diffrn 1.930
_exptl_crystal_description plate
_exptl_crystal_F_000 444
_exptl_crystal_preparation synthesized
_exptl_crystal_recrystallization_method 'Vapor diffusion of Et2O into a THF solution'
_exptl_crystal_size_max 0.16
_exptl_crystal_size_mid 0.08
_exptl_crystal_size_min 0.04
_refine_diff_density_max 0.402
_refine_diff_density_min -0.345
_refine_diff_density_rms 0.062
_refine_ls_extinction_method none
_refine_ls_goodness_of_fit_ref 1.084
_refine_ls_hydrogen_treatment constr
_refine_ls_matrix_type full
_refine_ls_number_parameters 191
_refine_ls_number_reflns 3590
_refine_ls_number_restraints 0
_refine_ls_restrained_S_all 1.084
_refine_ls_R_factor_all 0.0203
_refine_ls_R_factor_gt 0.0176
_refine_ls_shift/su_max 0.001
_refine_ls_shift/su_mean 0.000
_refine_ls_structure_factor_coef Fsqd
_refine_ls_weighting_details 'w=1/[\s^2^(Fo^2^)+(0.0118P)^2^+0.6340P] where P=(Fo^2^+2Fc^2^)/3'
_refine_ls_weighting_scheme calc
_refine_ls_wR_factor_gt 0.0375
_refine_ls_wR_factor_ref 0.0384
_reflns_Friedel_coverage 0.000
_reflns_number_gt 3334
_reflns_number_total 3590
_reflns_threshold_expression 'I > 2\s(I)'
_cod_data_source_file d0cc07886g2.cif
_cod_data_source_block mo_20121_0m_a
_cod_depositor_comments 'Adding full bibliography for 7127916--7127921.cif.'
_cod_database_code 7127918
_shelx_shelxl_version_number 2017/1
_shelx_space_group_comment
;
The symmetry employed for this shelxl refinement is uniquely defined
by the following loop, which should always be used as a source of
symmetry information in preference to the above space-group names.
They are only intended as comments.
;
_shelx_estimated_absorpt_t_max 0.785
_shelx_estimated_absorpt_t_min 0.430
_olex2_refinement_description
;
1. Fixed Uiso
 At 1.2 times of:
  All C(H) groups, All N(H) groups
 At 1.5 times of:
  All C(H,H,H) groups
2.a Aromatic/amide H refined with riding coordinates:
 N3(H3), C11(H11), C8(H8), C5(H5), C15(H15), C3(H3A), C4(H4), C13(H13),
 C12(H12), C14(H14)
2.b Idealised Me refined as rotating group:
 C1(H1A,H1B,H1C)
;
_olex2_submission_special_instructions 'No special instructions were received'

loop_
_space_group_symop_operation_xyz
'x, y, z'
'-x, -y, -z'

loop_
_atom_site_label
_atom_site_type_symbol
_atom_site_fract_x
_atom_site_fract_y
_atom_site_fract_z
_atom_site_U_iso_or_equiv
_atom_site_adp_type
_atom_site_occupancy
_atom_site_site_symmetry_order
_atom_site_calc_flag
_atom_site_refinement_flags_posn
_atom_site_refinement_flags_adp
_atom_site_refinement_flags_occupancy
_atom_site_disorder_assembly
_atom_site_disorder_group
Br2 Br 0.32759(3) 0.92080(2) 0.45559(2) 0.01770(5) Uani 1 1 d . . . . .
Br1 Br 0.93522(3) 1.08664(2) 0.27810(2) 0.02040(5) Uani 1 1 d . . . . .
Ni1 Ni 0.68100(3) 0.92686(3) 0.40659(2) 0.01488(5) Uani 1 1 d . . . . .
N1 N 0.6641(2) 0.76119(17) 0.32234(11) 0.0148(3) Uani 1 1 d . . . . .
N2 N 0.7680(2) 0.73317(17) 0.50714(12) 0.0160(3) Uani 1 1 d . . . . .
N3 N 0.8000(2) 0.69237(17) 0.60917(12) 0.0161(3) Uani 1 1 d . . . . .
H3 H 0.815485 0.760402 0.644157 0.019 Uiso 1 1 calc R U . . .
C6 C 0.7079(2) 0.6121(2) 0.37746(14) 0.0142(3) Uani 1 1 d . . . . .
C7 C 0.7516(2) 0.5980(2) 0.48387(14) 0.0138(3) Uani 1 1 d . . . . .
C10 C 0.8275(2) 0.4542(2) 0.76294(14) 0.0160(3) Uani 1 1 d . . . . .
C11 C 0.8739(3) 0.2935(2) 0.79252(15) 0.0189(4) Uani 1 1 d . . . . .
H11 H 0.894621 0.237604 0.739967 0.023 Uiso 1 1 calc R U . . .
C2 C 0.6167(3) 0.7858(2) 0.22445(14) 0.0178(4) Uani 1 1 d . . . . .
C9 C 0.8053(2) 0.5322(2) 0.65110(14) 0.0144(3) Uani 1 1 d . . . . .
C8 C 0.7753(2) 0.4684(2) 0.57144(14) 0.0145(3) Uani 1 1 d . . . . .
H8 H 0.771659 0.359347 0.575433 0.017 Uiso 1 1 calc R U . . .
C5 C 0.7115(2) 0.4845(2) 0.33635(14) 0.0175(4) Uani 1 1 d . . . . .
H5 H 0.742568 0.381361 0.376970 0.021 Uiso 1 1 calc R U . . .
C15 C 0.7969(3) 0.5347(2) 0.84066(15) 0.0214(4) Uani 1 1 d . . . . .
H15 H 0.764420 0.643873 0.821491 0.026 Uiso 1 1 calc R U . . .
C3 C 0.6193(3) 0.6621(2) 0.17860(14) 0.0204(4) Uani 1 1 d . . . . .
H3A H 0.587333 0.681470 0.109100 0.024 Uiso 1 1 calc R U . . .
C4 C 0.6684(3) 0.5115(2) 0.23411(15) 0.0203(4) Uani 1 1 d . . . . .
H4 H 0.672697 0.427100 0.202679 0.024 Uiso 1 1 calc R U . . .
C1 C 0.5571(3) 0.9495(2) 0.16802(16) 0.0255(4) Uani 1 1 d . . . . .
H1A H 0.432764 0.973327 0.205836 0.038 Uiso 1 1 calc R U . . .
H1B H 0.547802 0.955874 0.093667 0.038 Uiso 1 1 calc R U . . .
H1C H 0.651773 1.026450 0.167658 0.038 Uiso 1 1 calc R U . . .
C13 C 0.8601(3) 0.2965(3) 0.97538(16) 0.0303(5) Uani 1 1 d . . . . .
H13 H 0.871558 0.242975 1.047834 0.036 Uiso 1 1 calc R U . . .
C12 C 0.8897(3) 0.2155(2) 0.89828(16) 0.0260(4) Uani 1 1 d . . . . .
H12 H 0.921032 0.106141 0.918066 0.031 Uiso 1 1 calc R U . . .
C14 C 0.8139(3) 0.4553(3) 0.94633(16) 0.0284(4) Uani 1 1 d . . . . .
H14 H 0.793528 0.510700 0.999162 0.034 Uiso 1 1 calc R U . . .

loop_
_atom_site_aniso_label
_atom_site_aniso_U_11
_atom_site_aniso_U_22
_atom_site_aniso_U_33
_atom_site_aniso_U_23
_atom_site_aniso_U_13
_atom_site_aniso_U_12
Br2 0.02062(9) 0.01427(9) 0.02198(9) -0.00919(7) -0.00679(7) -0.00003(6)
Br1 0.02471(10) 0.01824(9) 0.01813(9) -0.00382(7) -0.00418(7) -0.00633(7)
Ni1 0.01991(12) 0.01044(10) 0.01523(11) -0.00340(8) -0.00584(9) -0.00047(8)
N1 0.0165(7) 0.0147(7) 0.0134(7) -0.0040(6) -0.0031(6) -0.0016(6)
N2 0.0228(8) 0.0128(7) 0.0145(7) -0.0052(6) -0.0070(6) 0.0012(6)
N3 0.0233(8) 0.0137(7) 0.0140(7) -0.0064(6) -0.0064(6) 0.0005(6)
C6 0.0128(8) 0.0153(8) 0.0147(8) -0.0051(7) -0.0013(6) -0.0020(6)
C7 0.0132(8) 0.0132(8) 0.0154(8) -0.0055(6) -0.0014(6) -0.0002(6)
C10 0.0145(8) 0.0175(9) 0.0153(8) -0.0032(7) -0.0025(6) -0.0032(7)
C11 0.0180(9) 0.0189(9) 0.0189(9) -0.0037(7) -0.0037(7) -0.0023(7)
C2 0.0170(9) 0.0212(9) 0.0141(8) -0.0034(7) -0.0015(7) -0.0045(7)
C9 0.0138(8) 0.0129(8) 0.0163(8) -0.0040(7) -0.0022(6) -0.0006(6)
C8 0.0157(8) 0.0117(8) 0.0164(8) -0.0050(6) -0.0019(6) -0.0005(6)
C5 0.0172(8) 0.0172(9) 0.0191(9) -0.0078(7) -0.0010(7) -0.0010(7)
C15 0.0253(10) 0.0197(9) 0.0192(9) -0.0054(7) -0.0027(7) -0.0050(7)
C3 0.0199(9) 0.0282(10) 0.0142(8) -0.0070(7) -0.0033(7) -0.0047(7)
C4 0.0204(9) 0.0242(10) 0.0197(9) -0.0125(8) -0.0011(7) -0.0034(7)
C1 0.0350(11) 0.0217(10) 0.0198(9) -0.0008(8) -0.0130(8) -0.0036(8)
C13 0.0343(11) 0.0359(12) 0.0162(9) 0.0028(8) -0.0075(8) -0.0096(9)
C12 0.0265(10) 0.0220(10) 0.0249(10) 0.0035(8) -0.0088(8) -0.0038(8)
C14 0.0337(11) 0.0353(12) 0.0176(9) -0.0088(8) -0.0035(8) -0.0094(9)

loop_
_atom_type_symbol
_atom_type_description
_atom_type_scat_dispersion_real
_atom_type_scat_dispersion_imag
_atom_type_scat_source
C C 0.0033 0.0016 'International Tables Vol C Tables 4.2.6.8 and 6.1.1.4'
H H 0.0000 0.0000 'International Tables Vol C Tables 4.2.6.8 and 6.1.1.4'
Br Br -0.2901 2.4595 'International Tables Vol C Tables 4.2.6.8 and 6.1.1.4'
N N 0.0061 0.0033 'International Tables Vol C Tables 4.2.6.8 and 6.1.1.4'
Ni Ni 0.3393 1.1124 'International Tables Vol C Tables 4.2.6.8 and 6.1.1.4'

loop_
_geom_angle_atom_site_label_1
_geom_angle_atom_site_label_2
_geom_angle_atom_site_label_3
_geom_angle
_geom_angle_site_symmetry_1
_geom_angle_site_symmetry_3
_geom_angle_publ_flag
Ni1 Br2 Ni1 94.207(9) . 2_676 ?
Br2 Ni1 Br2 85.793(9) . 2_676 ?
Br1 Ni1 Br2 94.333(10) . 2_676 ?
Br1 Ni1 Br2 140.284(11) . . ?
N1 Ni1 Br2 89.03(4) . . ?
N1 Ni1 Br2 167.61(4) . 2_676 ?
N1 Ni1 Br1 96.83(4) . . ?
N2 Ni1 Br2 90.89(4) . 2_676 ?
N2 Ni1 Br2 105.18(5) . . ?
N2 Ni1 Br1 114.52(5) . . ?
N2 Ni1 N1 79.61(6) . . ?
C6 N1 Ni1 112.80(11) . . ?
C2 N1 Ni1 128.49(12) . . ?
C2 N1 C6 118.71(15) . . ?
N3 N2 Ni1 135.50(11) . . ?
C7 N2 Ni1 116.04(12) . . ?
C7 N2 N3 106.27(14) . . ?
N2 N3 H3 124.4 . . ?
N2 N3 C9 111.13(14) . . ?
C9 N3 H3 124.4 . . ?
N1 C6 C7 114.15(15) . . ?
N1 C6 C5 122.89(16) . . ?
C5 C6 C7 122.95(16) . . ?
N2 C7 C6 116.40(15) . . ?
N2 C7 C8 110.54(15) . . ?
C8 C7 C6 133.03(16) . . ?
C11 C10 C9 118.87(16) . . ?
C15 C10 C11 119.39(17) . . ?
C15 C10 C9 121.69(16) . . ?
C10 C11 H11 119.9 . . ?
C12 C11 C10 120.18(18) . . ?
C12 C11 H11 119.9 . . ?
N1 C2 C3 120.89(17) . . ?
N1 C2 C1 117.76(16) . . ?
C3 C2 C1 121.33(16) . . ?
N3 C9 C10 122.91(15) . . ?
N3 C9 C8 106.65(15) . . ?
C8 C9 C10 130.34(16) . . ?
C7 C8 H8 127.3 . . ?
C9 C8 C7 105.41(15) . . ?
C9 C8 H8 127.3 . . ?
C6 C5 H5 120.9 . . ?
C6 C5 C4 118.13(17) . . ?
C4 C5 H5 120.9 . . ?
C10 C15 H15 120.1 . . ?
C14 C15 C10 119.86(18) . . ?
C14 C15 H15 120.1 . . ?
C2 C3 H3A 120.0 . . ?
C4 C3 C2 120.01(17) . . ?
C4 C3 H3A 120.0 . . ?
C5 C4 H4 120.4 . . ?
C3 C4 C5 119.30(17) . . ?
C3 C4 H4 120.4 . . ?
C2 C1 H1A 109.5 . . ?
C2 C1 H1B 109.5 . . ?
C2 C1 H1C 109.5 . . ?
H1A C1 H1B 109.5 . . ?
H1A C1 H1C 109.5 . . ?
H1B C1 H1C 109.5 . . ?
C12 C13 H13 120.2 . . ?
C14 C13 H13 120.2 . . ?
C14 C13 C12 119.68(18) . . ?
C11 C12 C13 120.23(19) . . ?
C11 C12 H12 119.9 . . ?
C13 C12 H12 119.9 . . ?
C15 C14 H14 119.7 . . ?
C13 C14 C15 120.67(19) . . ?
C13 C14 H14 119.7 . . ?

loop_
_geom_bond_atom_site_label_1
_geom_bond_atom_site_label_2
_geom_bond_distance
_geom_bond_site_symmetry_2
_geom_bond_publ_flag
Br2 Ni1 2.4849(3) . ?
Br2 Ni1 2.5506(3) 2_676 ?
Br1 Ni1 2.4235(3) . ?
Ni1 N1 2.1005(15) . ?
Ni1 N2 1.9834(15) . ?
N1 C6 1.357(2) . ?
N1 C2 1.348(2) . ?
N2 N3 1.346(2) . ?
N2 C7 1.332(2) . ?
N3 H3 0.8800 . ?
N3 C9 1.360(2) . ?
C6 C7 1.462(2) . ?
C6 C5 1.384(2) . ?
C7 C8 1.396(2) . ?
C10 C11 1.397(3) . ?
C10 C9 1.467(2) . ?
C10 C15 1.391(3) . ?
C11 H11 0.9500 . ?
C11 C12 1.385(3) . ?
C2 C3 1.394(3) . ?
C2 C1 1.499(3) . ?
C9 C8 1.382(2) . ?
C8 H8 0.9500 . ?
C5 H5 0.9500 . ?
C5 C4 1.388(3) . ?
C15 H15 0.9500 . ?
C15 C14 1.389(3) . ?
C3 H3A 0.9500 . ?
C3 C4 1.380(3) . ?
C4 H4 0.9500 . ?
C1 H1A 0.9800 . ?
C1 H1B 0.9800 . ?
C1 H1C 0.9800 . ?
C13 H13 0.9500 . ?
C13 C12 1.387(3) . ?
C13 C14 1.381(3) . ?
C12 H12 0.9500 . ?
C14 H14 0.9500 . ?

loop_
_geom_hbond_atom_site_label_D
_geom_hbond_atom_site_label_H
_geom_hbond_atom_site_label_A
_geom_hbond_distance_DH
_geom_hbond_distance_HA
_geom_hbond_distance_DA
_geom_hbond_angle_DHA
_geom_hbond_site_symmetry_A
_geom_hbond_publ_flag
N3 H3 Br2 0.88 2.95 3.3897(15) 112.5 2_676 yes
N3 H3 Br1 0.88 2.79 3.5631(15) 147.9 2_776 yes
C8 H8 Br2 0.95 2.77 3.6804(17) 161.1 2_666 yes
C5 H5 Br2 0.95 2.92 3.8032(19) 155.7 2_666 yes
C1 H1A Br2 0.98 3.14 3.785(2) 124.7 . yes
C1 H1C Br1 0.98 2.85 3.695(2) 144.5 . yes

loop_
_geom_torsion_atom_site_label_1
_geom_torsion_atom_site_label_2
_geom_torsion_atom_site_label_3
_geom_torsion_atom_site_label_4
_geom_torsion
_geom_torsion_site_symmetry_1
_geom_torsion_site_symmetry_2
_geom_torsion_site_symmetry_3
_geom_torsion_site_symmetry_4
_geom_torsion_publ_flag
Ni1 N1 C6 C7 1.68(18) . . . . ?
Ni1 N1 C6 C5 -178.14(13) . . . . ?
Ni1 N1 C2 C3 177.68(13) . . . . ?
Ni1 N1 C2 C1 -3.6(2) . . . . ?
Ni1 N2 N3 C9 162.10(14) . . . . ?
Ni1 N2 C7 C6 11.7(2) . . . . ?
Ni1 N2 C7 C8 -166.51(11) . . . . ?
N1 C6 C7 N2 -8.6(2) . . . . ?
N1 C6 C7 C8 169.02(18) . . . . ?
N1 C6 C5 C4 0.1(3) . . . . ?
N1 C2 C3 C4 0.9(3) . . . . ?
N2 N3 C9 C10 -176.55(15) . . . . ?
N2 N3 C9 C8 0.1(2) . . . . ?
N2 C7 C8 C9 0.7(2) . . . . ?
N3 N2 C7 C6 177.52(14) . . . . ?
N3 N2 C7 C8 -0.67(19) . . . . ?
N3 C9 C8 C7 -0.45(19) . . . . ?
C6 N1 C2 C3 -2.4(3) . . . . ?
C6 N1 C2 C1 176.28(16) . . . . ?
C6 C7 C8 C9 -177.07(18) . . . . ?
C6 C5 C4 C3 -1.6(3) . . . . ?
C7 N2 N3 C9 0.37(19) . . . . ?
C7 C6 C5 C4 -179.71(16) . . . . ?
C10 C11 C12 C13 -0.2(3) . . . . ?
C10 C9 C8 C7 175.82(17) . . . . ?
C10 C15 C14 C13 -0.3(3) . . . . ?
C11 C10 C9 N3 -165.87(17) . . . . ?
C11 C10 C9 C8 18.4(3) . . . . ?
C11 C10 C15 C14 0.4(3) . . . . ?
C2 N1 C6 C7 -178.26(15) . . . . ?
C2 N1 C6 C5 1.9(3) . . . . ?
C2 C3 C4 C5 1.1(3) . . . . ?
C9 C10 C11 C12 -177.93(17) . . . . ?
C9 C10 C15 C14 178.09(17) . . . . ?
C5 C6 C7 N2 171.17(16) . . . . ?
C5 C6 C7 C8 -11.2(3) . . . . ?
C15 C10 C11 C12 -0.2(3) . . . . ?
C15 C10 C9 N3 16.5(3) . . . . ?
C15 C10 C9 C8 -159.30(18) . . . . ?
C1 C2 C3 C4 -177.73(18) . . . . ?
C12 C13 C14 C15 0.0(3) . . . . ?
C14 C13 C12 C11 0.3(3) . . . . ?
